data_2202779
loop_
_publ_author_name
'Sakai, Ken'
'Kurashima, Mai'
'Osada, Manabu'
'Takahashi, Satoru'

_publ_section_title
;
 (<i>N</i>-Methyl-4,4'-bipyridinium)(2,2':6',2''-terpyridine)platinum(II)
 triperchlorate monohydrate
;
_journal_issue 7
_journal_name_full 'Acta Crystallographica Section E'
_journal_page_first m515
_journal_page_last m517
_journal_paper_doi 10.1107/S1600536803013837
_journal_volume 59
_journal_year 2003
_chemical_formula_iupac '[Pt (C15 H11 N3) (C11 H11 N2)](Cl O4)3 , H2 O'
_chemical_formula_moiety 'C26 H22 N5 Pt 3+, 3(Cl O4 -), (H2 O)'
_chemical_formula_sum 'C26 H24 Cl3 N5 O13 Pt'
_chemical_formula_weight 915.94
_chemical_name_systematic
;
cis-Diammine(L-pyrolglutamato)platinum(II)
;
_space_group_IT_number 2
_symmetry_cell_setting triclinic
_symmetry_space_group_name_Hall '-P 1'
_symmetry_space_group_name_H-M 'P -1'
_atom_sites_solution_hydrogens geom
_atom_sites_solution_primary direct
_atom_sites_solution_secondary difmap
_cell_angle_alpha 62.2870(10)
_cell_angle_beta 83.4030(10)
_cell_angle_gamma 68.9900(10)
_cell_formula_units_Z 2
_cell_length_a 10.2302(8)
_cell_length_b 13.4229(11)
_cell_length_c 13.6086(11)
_cell_measurement_reflns_used 5125
_cell_measurement_temperature 296(2)
_cell_measurement_theta_max 28.15
_cell_measurement_theta_min 2.28
_cell_volume 1541.3(2)
_computing_cell_refinement 'SAINT (Bruker, 2000)'
_computing_data_collection 'SMART (Bruker, 2000)'
_computing_data_reduction SAINT
_computing_molecular_graphics 'KENX (Sakai, 2002)'
_computing_publication_material
;
SHELXL97, TEXSAN (Molecular Structure Corporation, 2001),
KENX and ORTEP (Johnson, 1976)
;
_computing_structure_refinement 'SHELXL97 (Sheldrick, 1997)'
_computing_structure_solution 'SHELXS97 (Sheldrick, 1997)'
_diffrn_ambient_temperature 296(2)
_diffrn_detector_area_resol_mean 8.366
_diffrn_measured_fraction_theta_full 0.906
_diffrn_measured_fraction_theta_max 0.906
_diffrn_measurement_device 'Bruker SMART APEX CCD-detector diffractometer'
_diffrn_measurement_method \w
_diffrn_radiation_monochromator graphite
_diffrn_radiation_source 'fine-focus sealed tube'
_diffrn_radiation_type MoK\a
_diffrn_radiation_wavelength 0.71073
_diffrn_reflns_av_R_equivalents 0.0673
_diffrn_reflns_av_sigmaI/netI 0.0623
_diffrn_reflns_limit_h_max 13
_diffrn_reflns_limit_h_min -13
_diffrn_reflns_limit_k_max 17
_diffrn_reflns_limit_k_min -17
_diffrn_reflns_limit_l_max 18
_diffrn_reflns_limit_l_min -17
_diffrn_reflns_number 13736
_diffrn_reflns_theta_full 28.29
_diffrn_reflns_theta_max 28.29
_diffrn_reflns_theta_min 1.83
_diffrn_standards_decay_% 'none, variation 0.2'
_diffrn_standards_interval_time 330
_diffrn_standards_number 229
_exptl_absorpt_coefficient_mu 4.888
_exptl_absorpt_correction_T_max 0.6588
_exptl_absorpt_correction_T_min 0.3374
_exptl_absorpt_correction_type gaussian
_exptl_absorpt_process_details '(XPREP in SAINT; Bruker, 2001)'
_exptl_crystal_colour orange
_exptl_crystal_density_diffrn 1.974
_exptl_crystal_density_meas ?
_exptl_crystal_density_method 'not measured'
_exptl_crystal_description needls
_exptl_crystal_F_000 896
_exptl_crystal_size_max 0.2
_exptl_crystal_size_mid 0.09
_exptl_crystal_size_min 0.03
_refine_diff_density_max 1.401
_refine_diff_density_min -1.210
_refine_ls_extinction_expression not_defined
_refine_ls_extinction_method none
_refine_ls_goodness_of_fit_ref 1.006
_refine_ls_hydrogen_treatment constr
_refine_ls_matrix_type full
_refine_ls_number_parameters 423
_refine_ls_number_reflns 6948
_refine_ls_number_restraints 38
_refine_ls_restrained_S_all 1.058
_refine_ls_R_factor_all 0.0367
_refine_ls_R_factor_gt 0.0333
_refine_ls_shift/su_max 0.002
_refine_ls_shift/su_mean 0.000
_refine_ls_structure_factor_coef Fsqd
_refine_ls_weighting_details 'calc w = 1/[\s^2^(Fo^2^)+(0.0448P)^2^] where P = (Fo^2^+2Fc^2^)/3'
_refine_ls_weighting_scheme calc
_refine_ls_wR_factor_gt 0.0880
_refine_ls_wR_factor_ref 0.0892
_reflns_number_gt 6193
_reflns_number_total 6948
_reflns_threshold_expression I>2\s(I)
_cod_data_source_file ob6256.cif
_cod_data_source_block I
_cod_depositor_comments
;
The following automatic conversions were performed:
'_symmetry_cell_setting' value 'Triclinic' changed to 'triclinic'
according to '/home/saulius/struct/CIF-dictionaries/cif_core.dic'
dictionary named 'cif_core.dic' version 2.4.1 from 2010-06-29.

Automatic conversion script
Id: cif_fix_enum 1527 2010-12-29 10:47:43Z saulius 

The following automatic conversions were performed:

'_symmetry_cell_setting' value 'Triclinic' changed to 'triclinic'
according to /home/saulius/struct/CIF-dictionaries/cif_core.dic
dictionary named 'cif_core.dic' version 2.4.1 from
2010-06-29.

'_exptl_absorpt_correction_type' value 'Gaussian'
changed to 'gaussian' according to
/home/saulius/struct/CIF-dictionaries/cif_core.dic dictionary named
'cif_core.dic' version 2.4.1 from 2010-06-29.

Automatic conversion script
Id: cif_fix_values 1715 2011-07-08 13:25:40Z adriana 

The following automatic conversions were performed:

'_exptl_crystal_density_meas' value 'not measured' was changed to '?'
- the value is perceived as not measured.

Automatic conversion script
Id: cif_fix_values 3008 2015-01-20 13:52:24Z robertas 
;
_cod_original_sg_symbol_H-M P-1
_cod_database_code 2202779
_cod_database_fobs_code 2202779

loop_
_symmetry_equiv_pos_as_xyz
'x, y, z'
'-x, -y, -z'

loop_
_atom_site_label
_atom_site_fract_x
_atom_site_fract_y
_atom_site_fract_z
_atom_site_U_iso_or_equiv
_atom_site_adp_type
_atom_site_calc_flag
_atom_site_refinement_flags
_atom_site_occupancy
_atom_site_disorder_assembly
_atom_site_disorder_group
_atom_site_type_symbol
Pt1 0.550368(15) 0.646105(14) 0.688224(13) 0.03936(7) Uani d . 1 . . Pt
Cl1 0.10301(12) 0.88258(10) 0.78862(10) 0.0510(3) Uani d . 1 . . Cl
Cl2 0.44157(15) 0.96172(14) 0.19842(13) 0.0689(4) Uani d D 1 . . Cl
Cl3 1.06173(15) 0.51272(12) 0.71701(12) 0.0598(3) Uani d . 1 . . Cl
O1 0.2375(5) 0.8271(5) 0.7600(4) 0.1009(18) Uani d . 1 . . O
O2 0.0516(6) 0.7918(5) 0.8633(6) 0.127(2) Uani d . 1 . . O
O3 0.1190(7) 0.9404(4) 0.8469(5) 0.1076(18) Uani d . 1 . . O
O4 0.0145(5) 0.9636(5) 0.6910(4) 0.0960(15) Uani d . 1 . . O
O5A 0.3246(11) 0.9568(13) 0.2581(11) 0.1195(14) Uiso d PD 0.419(5) . . O
O5B 0.3737(10) 0.9435(10) 0.3006(7) 0.1195(14) Uiso d PD 0.581(5) . . O
O6A 0.4343(14) 1.0002(13) 0.0827(7) 0.1195(14) Uiso d PD 0.419(5) . . O
O6B 0.4107(10) 0.9064(9) 0.1428(8) 0.1195(14) Uiso d PD 0.581(5) . . O
O7A 0.4950(14) 1.0423(11) 0.2121(12) 0.1195(14) Uiso d PD 0.419(5) . . O
O7B 0.3655(10) 1.0902(7) 0.1223(8) 0.1195(14) Uiso d PD 0.581(5) . . O
O8A 0.5558(11) 0.8464(9) 0.2469(11) 0.1195(14) Uiso d PD 0.419(5) . . O
O8B 0.5755(8) 0.9592(10) 0.2064(9) 0.1195(14) Uiso d PD 0.581(5) . . O
O9 0.9693(6) 0.5924(5) 0.6208(4) 0.1035(17) Uani d . 1 . . O
O10 1.1830(5) 0.4397(5) 0.6923(6) 0.1098(19) Uani d . 1 . . O
O11 0.9898(6) 0.4407(5) 0.8013(5) 0.0963(15) Uani d . 1 . . O
O12 1.1000(6) 0.5833(4) 0.7541(4) 0.0888(14) Uani d . 1 . . O
O13A 0.7821(19) 0.594(3) 0.494(2) 0.105(2) Uiso d P 0.327(18) . . O
O13B 0.7882(9) 0.5310(13) 0.5341(10) 0.105(2) Uiso d P 0.673(18) . . O
N1 0.6237(4) 0.7830(3) 0.6026(3) 0.0447(8) Uani d . 1 . . N
N2 0.6717(4) 0.6183(4) 0.8046(3) 0.0437(8) Uani d . 1 . . N
N3 0.5273(4) 0.4936(3) 0.8098(3) 0.0454(9) Uani d . 1 . . N
N4 0.4159(4) 0.6806(3) 0.5681(3) 0.0421(8) Uani d . 1 . . N
N5 -0.0659(4) 0.8239(3) 0.1539(3) 0.0481(9) Uani d . 1 . . N
C1 0.6037(6) 0.8590(5) 0.4934(5) 0.0562(12) Uani d . 1 . . C
H1 0.5426 0.8553 0.4505 0.067 Uiso calc R 1 . . H
C2 0.6689(6) 0.9411(5) 0.4429(6) 0.0686(16) Uani d . 1 . . C
H2 0.6541 0.9914 0.3667 0.082 Uiso calc R 1 . . H
C3 0.7579(6) 0.9488(5) 0.5067(6) 0.0752(19) Uani d . 1 . . C
H3 0.8039 1.0040 0.4741 0.090 Uiso calc R 1 . . H
C4 0.7769(5) 0.8732(5) 0.6190(6) 0.0621(14) Uani d . 1 . . C
H4 0.8344 0.8785 0.6633 0.075 Uiso calc R 1 . . H
C5 0.7109(5) 0.7894(4) 0.6662(5) 0.0502(11) Uani d . 1 . . C
C6 0.7345(5) 0.6973(5) 0.7835(4) 0.0489(11) Uani d . 1 . . C
C7 0.8147(5) 0.6822(6) 0.8672(5) 0.0633(15) Uani d . 1 . . C
H7 0.8589 0.7364 0.8546 0.076 Uiso calc R 1 . . H
C8 0.8280(6) 0.5854(6) 0.9697(5) 0.0670(16) Uani d . 1 . . C
H8 0.8807 0.5753 1.0271 0.080 Uiso calc R 1 . . H
C9 0.7654(5) 0.5028(5) 0.9900(5) 0.0598(14) Uani d . 1 . . C
H9 0.7768 0.4368 1.0595 0.072 Uiso calc R 1 . . H
C10 0.6851(5) 0.5208(4) 0.9039(4) 0.0481(11) Uani d . 1 . . C
C11 0.6065(5) 0.4490(4) 0.9045(4) 0.0495(11) Uani d . 1 . . C
C12 0.6119(6) 0.3404(5) 0.9941(5) 0.0629(14) Uani d . 1 . . C
H12 0.6643 0.3114 1.0593 0.076 Uiso calc R 1 . . H
C13 0.5386(7) 0.2754(5) 0.9858(6) 0.0745(18) Uani d . 1 . . C
H13 0.5430 0.2015 1.0447 0.089 Uiso calc R 1 . . H
C14 0.4587(6) 0.3216(5) 0.8888(6) 0.0656(16) Uani d . 1 . . C
H14 0.4091 0.2789 0.8818 0.079 Uiso calc R 1 . . H
C15 0.4534(5) 0.4315(5) 0.8029(5) 0.0539(12) Uani d . 1 . . C
H15 0.3976 0.4635 0.7386 0.065 Uiso calc R 1 . . H
C16 0.2769(5) 0.7337(4) 0.5716(4) 0.0490(11) Uani d . 1 . . C
H16 0.2449 0.7538 0.6290 0.059 Uiso calc R 1 . . H
C17 0.1811(5) 0.7590(4) 0.4928(4) 0.0467(10) Uani d . 1 . . C
H17 0.0859 0.7948 0.4980 0.056 Uiso calc R 1 . . H
C18 0.2257(4) 0.7314(4) 0.4059(4) 0.0415(9) Uani d . 1 . . C
C19 0.3674(5) 0.6752(5) 0.4041(5) 0.0547(12) Uani d . 1 . . C
H19 0.4008 0.6522 0.3486 0.066 Uiso calc R 1 . . H
C20 0.4603(5) 0.6526(5) 0.4841(5) 0.0569(13) Uani d . 1 . . C
H20 0.5559 0.6172 0.4799 0.068 Uiso calc R 1 . . H
C21 0.0649(5) 0.8244(5) 0.1287(4) 0.0548(12) Uani d . 1 . . C
H21 0.0905 0.8456 0.0557 0.066 Uiso calc R 1 . . H
C22 0.1602(5) 0.7942(5) 0.2085(4) 0.0540(12) Uani d . 1 . . C
H22 0.2498 0.7962 0.1896 0.065 Uiso calc R 1 . . H
C23 0.1244(5) 0.7604(4) 0.3178(4) 0.0435(10) Uani d . 1 . . C
C24 -0.0106(5) 0.7592(4) 0.3419(4) 0.0477(10) Uani d . 1 . . C
H24 -0.0383 0.7367 0.4144 0.057 Uiso calc R 1 . . H
C25 -0.1033(5) 0.7916(4) 0.2577(4) 0.0505(11) Uani d . 1 . . C
H25 -0.1939 0.7909 0.2739 0.061 Uiso calc R 1 . . H
C26 -0.1682(6) 0.8616(6) 0.0630(5) 0.0666(15) Uani d . 1 . . C
H26A -0.1187 0.8462 0.0044 0.100 Uiso calc R 1 . . H
H26B -0.2209 0.9457 0.0345 0.100 Uiso calc R 1 . . H
H26C -0.2309 0.8170 0.0916 0.100 Uiso calc R 1 . . H

loop_
_atom_site_aniso_label
_atom_site_aniso_U_11
_atom_site_aniso_U_22
_atom_site_aniso_U_33
_atom_site_aniso_U_12
_atom_site_aniso_U_13
_atom_site_aniso_U_23
Pt1 0.03931(10) 0.04587(11) 0.03541(11) -0.01474(7) -0.00305(6) -0.01939(8)
Cl1 0.0555(6) 0.0493(6) 0.0505(7) -0.0212(5) -0.0006(5) -0.0215(5)
Cl2 0.0690(8) 0.0795(9) 0.0614(9) -0.0298(7) 0.0009(7) -0.0310(7)
Cl3 0.0681(8) 0.0620(7) 0.0511(7) -0.0208(6) -0.0014(6) -0.0275(6)
O1 0.076(3) 0.140(5) 0.066(3) -0.004(3) 0.005(2) -0.056(3)
O2 0.114(4) 0.105(4) 0.142(6) -0.075(4) -0.001(4) -0.011(4)
O3 0.173(5) 0.073(3) 0.086(4) -0.036(3) -0.020(4) -0.043(3)
O4 0.086(3) 0.102(4) 0.075(3) -0.018(3) -0.026(2) -0.025(3)
O9 0.119(4) 0.103(4) 0.067(3) -0.033(3) -0.026(3) -0.019(3)
O10 0.078(3) 0.120(4) 0.168(6) -0.028(3) 0.012(3) -0.100(4)
O11 0.129(4) 0.085(3) 0.086(4) -0.058(3) 0.017(3) -0.035(3)
O12 0.123(4) 0.094(3) 0.082(3) -0.059(3) 0.015(3) -0.052(3)
N1 0.0456(19) 0.0450(19) 0.045(2) -0.0176(16) 0.0011(16) -0.0199(17)
N2 0.0384(18) 0.057(2) 0.038(2) -0.0132(16) -0.0026(15) -0.0257(18)
N3 0.0433(19) 0.046(2) 0.046(2) -0.0142(16) 0.0054(16) -0.0216(17)
N4 0.0470(19) 0.0442(19) 0.036(2) -0.0129(16) -0.0051(15) -0.0194(16)
N5 0.050(2) 0.051(2) 0.045(2) -0.0136(17) -0.0112(17) -0.0236(18)
C1 0.061(3) 0.057(3) 0.048(3) -0.021(2) 0.003(2) -0.021(2)
C2 0.076(4) 0.056(3) 0.066(4) -0.025(3) 0.019(3) -0.023(3)
C3 0.073(4) 0.062(3) 0.101(6) -0.035(3) 0.032(4) -0.043(4)
C4 0.053(3) 0.069(3) 0.087(4) -0.031(3) 0.014(3) -0.048(3)
C5 0.049(2) 0.054(3) 0.060(3) -0.020(2) 0.008(2) -0.036(2)
C6 0.040(2) 0.067(3) 0.053(3) -0.019(2) 0.003(2) -0.038(2)
C7 0.044(3) 0.101(4) 0.068(4) -0.023(3) 0.001(2) -0.058(4)
C8 0.049(3) 0.103(5) 0.060(4) -0.013(3) -0.007(2) -0.054(4)
C9 0.047(3) 0.080(4) 0.045(3) -0.005(2) -0.007(2) -0.033(3)
C10 0.042(2) 0.058(3) 0.038(2) -0.006(2) -0.0015(18) -0.025(2)
C11 0.043(2) 0.055(3) 0.042(3) -0.008(2) 0.0004(19) -0.021(2)
C12 0.058(3) 0.055(3) 0.052(3) -0.010(2) 0.006(2) -0.014(2)
C13 0.072(4) 0.054(3) 0.075(4) -0.019(3) 0.022(3) -0.017(3)
C14 0.064(3) 0.053(3) 0.082(5) -0.030(3) 0.021(3) -0.030(3)
C15 0.051(3) 0.062(3) 0.061(3) -0.023(2) 0.010(2) -0.036(3)
C16 0.044(2) 0.060(3) 0.046(3) -0.013(2) -0.0032(19) -0.029(2)
C17 0.041(2) 0.062(3) 0.039(2) -0.013(2) -0.0021(18) -0.027(2)
C18 0.042(2) 0.046(2) 0.036(2) -0.0158(18) -0.0036(17) -0.0168(19)
C19 0.050(3) 0.075(3) 0.048(3) -0.011(2) 0.000(2) -0.042(3)
C20 0.041(2) 0.080(4) 0.061(3) -0.012(2) 0.000(2) -0.047(3)
C21 0.061(3) 0.069(3) 0.037(3) -0.021(3) 0.000(2) -0.026(2)
C22 0.047(2) 0.075(3) 0.043(3) -0.021(2) 0.001(2) -0.029(2)
C23 0.049(2) 0.046(2) 0.039(2) -0.0141(19) -0.0056(18) -0.0209(19)
C24 0.050(2) 0.054(3) 0.040(3) -0.022(2) 0.0001(19) -0.019(2)
C25 0.047(2) 0.055(3) 0.048(3) -0.020(2) -0.004(2) -0.019(2)
C26 0.061(3) 0.087(4) 0.052(3) -0.019(3) -0.019(2) -0.033(3)

loop_
_atom_type_symbol
_atom_type_description
_atom_type_scat_dispersion_real
_atom_type_scat_dispersion_imag
_atom_type_scat_source
C C 0.0033 0.0016 'International Tables Vol C Tables 4.2.6.8 and 6.1.1.4'
H H 0.0000 0.0000 'International Tables Vol C Tables 4.2.6.8 and 6.1.1.4'
N N 0.0061 0.0033 'International Tables Vol C Tables 4.2.6.8 and 6.1.1.4'
O O 0.0106 0.0060 'International Tables Vol C Tables 4.2.6.8 and 6.1.1.4'
Cl Cl 0.1484 0.1585 'International Tables Vol C Tables 4.2.6.8 and 6.1.1.4'
Pt Pt -1.7033 8.3905 'International Tables Vol C Tables 4.2.6.8 and 6.1.1.4'

loop_
_geom_angle_atom_site_label_1
_geom_angle_atom_site_label_2
_geom_angle_atom_site_label_3
_geom_angle_site_symmetry_3
_geom_angle
_geom_angle_publ_flag
N2 Pt1 N3 . 81.05(17) yes
N2 Pt1 N1 . 80.58(17) yes
N3 Pt1 N1 . 161.30(17) yes
N2 Pt1 N4 . 177.35(13) yes
N3 Pt1 N4 . 99.26(16) yes
N1 Pt1 N4 . 99.25(16) yes
N2 Pt1 Pt1 2_667 54.13(12) ?
N3 Pt1 Pt1 2_667 39.78(12) ?
N1 Pt1 Pt1 2_667 127.25(12) ?
N4 Pt1 Pt1 2_667 124.70(11) ?
O3 Cl1 O2 . 106.4(4) ?
O3 Cl1 O4 . 111.7(3) ?
O2 Cl1 O4 . 112.7(3) ?
O3 Cl1 O1 . 108.2(4) ?
O2 Cl1 O1 . 108.1(4) ?
O4 Cl1 O1 . 109.4(3) ?
O8B Cl2 O6B . 121.2(6) ?
O5A Cl2 O6A . 120.8(7) ?
O8B Cl2 O5B . 111.6(6) ?
O6B Cl2 O5B . 114.2(6) ?
O5A Cl2 O8A . 110.8(7) ?
O6A Cl2 O8A . 106.7(7) ?
O5A Cl2 O7A . 108.1(7) ?
O6A Cl2 O7A . 105.5(7) ?
O8A Cl2 O7A . 103.5(7) ?
O8B Cl2 O7B . 102.7(6) ?
O6B Cl2 O7B . 100.6(6) ?
O5B Cl2 O7B . 103.3(6) ?
O10 Cl3 O9 . 110.5(4) ?
O10 Cl3 O12 . 108.9(3) ?
O9 Cl3 O12 . 108.0(3) ?
O10 Cl3 O11 . 110.4(3) ?
O9 Cl3 O11 . 108.5(3) ?
O12 Cl3 O11 . 110.5(3) ?
C1 N1 C5 . 118.9(4) ?
C1 N1 Pt1 . 127.9(4) ?
C5 N1 Pt1 . 113.0(3) ?
C6 N2 C10 . 123.6(4) ?
C6 N2 Pt1 . 118.6(3) ?
C10 N2 Pt1 . 117.7(3) ?
C15 N3 C11 . 119.7(4) ?
C15 N3 Pt1 . 127.6(4) ?
C11 N3 Pt1 . 112.6(3) ?
C20 N4 C16 . 118.1(4) ?
C20 N4 Pt1 . 122.4(3) ?
C16 N4 Pt1 . 119.5(3) ?
C25 N5 C21 . 120.5(4) ?
C25 N5 C26 . 120.7(4) ?
C21 N5 C26 . 118.9(4) ?
N1 C1 C2 . 122.7(6) ?
C1 C2 C3 . 119.0(6) ?
C4 C3 C2 . 118.8(5) ?
C3 C4 C5 . 120.1(6) ?
N1 C5 C4 . 120.4(5) ?
N1 C5 C6 . 115.3(4) ?
C4 C5 C6 . 124.2(5) ?
N2 C6 C7 . 119.2(5) ?
N2 C6 C5 . 112.2(4) ?
C7 C6 C5 . 128.5(5) ?
C8 C7 C6 . 118.5(6) ?
C7 C8 C9 . 121.9(5) ?
C8 C9 C10 . 118.1(5) ?
N2 C10 C9 . 118.6(5) ?
N2 C10 C11 . 112.6(4) ?
C9 C10 C11 . 128.8(5) ?
N3 C11 C12 . 120.7(5) ?
N3 C11 C10 . 116.0(4) ?
C12 C11 C10 . 123.3(5) ?
C13 C12 C11 . 119.5(6) ?
C12 C13 C14 . 119.2(5) ?
C15 C14 C13 . 119.3(6) ?
N3 C15 C14 . 121.6(5) ?
N4 C16 C17 . 122.0(5) ?
C16 C17 C18 . 120.2(4) ?
C19 C18 C17 . 117.4(4) ?
C19 C18 C23 . 121.3(4) ?
C17 C18 C23 . 121.4(4) ?
C18 C19 C20 . 120.6(5) ?
N4 C20 C19 . 121.6(4) ?
N5 C21 C22 . 120.7(5) ?
C21 C22 C23 . 120.3(5) ?
C22 C23 C24 . 117.8(4) ?
C22 C23 C18 . 121.1(4) ?
C24 C23 C18 . 121.0(4) ?
C25 C24 C23 . 119.5(5) ?
N5 C25 C24 . 121.2(4) ?
N1 C1 H1 . 118.6 ?
C2 C1 H1 . 118.6 ?
C1 C2 H2 . 120.5 ?
C3 C2 H2 . 120.5 ?
C4 C3 H3 . 120.6 ?
C2 C3 H3 . 120.6 ?
C3 C4 H4 . 119.9 ?
C5 C4 H4 . 119.9 ?
C8 C7 H7 . 120.7 ?
C6 C7 H7 . 120.7 ?
C7 C8 H8 . 119.1 ?
C9 C8 H8 . 119.1 ?
C8 C9 H9 . 120.9 ?
C10 C9 H9 . 120.9 ?
C13 C12 H12 . 120.3 ?
C11 C12 H12 . 120.3 ?
C12 C13 H13 . 120.4 ?
C14 C13 H13 . 120.4 ?
C15 C14 H14 . 120.4 ?
C13 C14 H14 . 120.4 ?
N3 C15 H15 . 119.2 ?
C14 C15 H15 . 119.2 ?
N4 C16 H16 . 119.0 ?
C17 C16 H16 . 119.0 ?
C16 C17 H17 . 119.9 ?
C18 C17 H17 . 119.9 ?
C18 C19 H19 . 119.7 ?
C20 C19 H19 . 119.7 ?
N4 C20 H20 . 119.2 ?
C19 C20 H20 . 119.2 ?
N5 C21 H21 . 119.6 ?
C22 C21 H21 . 119.6 ?
C21 C22 H22 . 119.8 ?
C23 C22 H22 . 119.8 ?
C25 C24 H24 . 120.3 ?
C23 C24 H24 . 120.3 ?
N5 C25 H25 . 119.4 ?
C24 C25 H25 . 119.4 ?
N5 C26 H26A . 109.5 ?
N5 C26 H26B . 109.5 ?
H26A C26 H26B . 109.5 ?
N5 C26 H26C . 109.5 ?
H26A C26 H26C . 109.5 ?
H26B C26 H26C . 109.5 ?

loop_
_geom_bond_atom_site_label_1
_geom_bond_atom_site_label_2
_geom_bond_site_symmetry_2
_geom_bond_distance
_geom_bond_publ_flag
Pt1 N2 . 1.938(4) yes
Pt1 N3 . 2.022(4) yes
Pt1 N1 . 2.024(4) yes
Pt1 N4 . 2.033(4) yes
Pt1 Pt1 2_667 7.6411(7) yes
Pt1 Pt1 2_676 8.1543(7) yes
Cl1 O3 . 1.397(5) ?
Cl1 O2 . 1.407(5) ?
Cl1 O4 . 1.412(5) ?
Cl1 O1 . 1.418(5) ?
Cl2 O5A . 1.370(8) ?
Cl2 O8B . 1.374(7) ?
Cl2 O6B . 1.404(7) ?
Cl2 O6A . 1.413(8) ?
Cl2 O5B . 1.435(7) ?
Cl2 O8A . 1.458(8) ?
Cl2 O7A . 1.462(8) ?
Cl2 O7B . 1.488(7) ?
Cl3 O10 . 1.397(5) ?
Cl3 O9 . 1.418(5) ?
Cl3 O12 . 1.436(5) ?
Cl3 O11 . 1.441(5) ?
N1 C1 . 1.341(6) ?
N1 C5 . 1.362(6) ?
N2 C6 . 1.336(6) ?
N2 C10 . 1.351(6) ?
N3 C15 . 1.348(6) ?
N3 C11 . 1.361(6) ?
N4 C20 . 1.346(6) ?
N4 C16 . 1.350(6) ?
N5 C25 . 1.325(6) ?
N5 C21 . 1.344(6) ?
N5 C26 . 1.488(6) ?
C1 C2 . 1.361(8) ?
C2 C3 . 1.388(10) ?
C3 C4 . 1.374(9) ?
C4 C5 . 1.381(7) ?
C5 C6 . 1.474(7) ?
C6 C7 . 1.375(7) ?
C7 C8 . 1.373(9) ?
C8 C9 . 1.378(9) ?
C9 C10 . 1.386(7) ?
C10 C11 . 1.457(7) ?
C11 C12 . 1.385(7) ?
C12 C13 . 1.384(9) ?
C13 C14 . 1.385(10) ?
C14 C15 . 1.378(8) ?
C16 C17 . 1.375(6) ?
C17 C18 . 1.381(6) ?
C18 C19 . 1.377(7) ?
C18 C23 . 1.490(6) ?
C19 C20 . 1.381(7) ?
C21 C22 . 1.358(7) ?
C22 C23 . 1.386(7) ?
C23 C24 . 1.387(6) ?
C24 C25 . 1.375(7) ?
C1 H1 . 0.9300 ?
C2 H2 . 0.9300 ?
C3 H3 . 0.9300 ?
C4 H4 . 0.9300 ?
C7 H7 . 0.9300 ?
C8 H8 . 0.9300 ?
C9 H9 . 0.9300 ?
C12 H12 . 0.9300 ?
C13 H13 . 0.9300 ?
C14 H14 . 0.9300 ?
C15 H15 . 0.9300 ?
C16 H16 . 0.9300 ?
C17 H17 . 0.9300 ?
C19 H19 . 0.9300 ?
C20 H20 . 0.9300 ?
C21 H21 . 0.9300 ?
C22 H22 . 0.9300 ?
C24 H24 . 0.9300 ?
C25 H25 . 0.9300 ?
C26 H26A . 0.9600 ?
C26 H26B . 0.9600 ?
C26 H26C . 0.9600 ?

loop_
_geom_torsion_atom_site_label_1
_geom_torsion_atom_site_label_2
_geom_torsion_atom_site_label_3
_geom_torsion_atom_site_label_4
_geom_torsion
_geom_torsion_publ_flag
C5 N1 C1 C2 1.2(8) ?
N1 C1 C2 C3 -1.3(9) ?
C1 C2 C3 C4 -0.1(9) ?
C2 C3 C4 C5 1.6(9) ?
C1 N1 C5 C4 0.3(7) ?
C1 N1 C5 C6 -175.9(4) ?
C3 C4 C5 N1 -1.7(8) ?
C3 C4 C5 C6 174.2(5) ?
C10 N2 C6 C7 -1.9(7) ?
C10 N2 C6 C5 175.4(4) ?
N1 C5 C6 N2 4.0(6) yes
C4 C5 C6 N2 -172.1(4) ?
N1 C5 C6 C7 -179.0(5) ?
C4 C5 C6 C7 4.9(8) ?
N2 C6 C7 C8 0.4(7) ?
C5 C6 C7 C8 -176.4(5) ?
C6 C7 C8 C9 1.1(8) ?
C7 C8 C9 C10 -1.2(8) ?
C6 N2 C10 C9 1.8(7) ?
C6 N2 C10 C11 -179.6(4) ?
C8 C9 C10 N2 -0.2(7) ?
C8 C9 C10 C11 -178.5(5) ?
C15 N3 C11 C12 -0.1(7) ?
C15 N3 C11 C10 178.8(4) ?
N2 C10 C11 N3 -3.6(6) yes
C9 C10 C11 N3 174.8(5) ?
N2 C10 C11 C12 175.2(4) ?
C9 C10 C11 C12 -6.3(8) ?
N3 C11 C12 C13 1.7(8) ?
C10 C11 C12 C13 -177.2(5) ?
C11 C12 C13 C14 -1.4(8) ?
C12 C13 C14 C15 -0.2(9) ?
C11 N3 C15 C14 -1.6(7) ?
C13 C14 C15 N3 1.8(8) ?
C20 N4 C16 C17 0.3(7) ?
N4 C16 C17 C18 -0.7(8) ?
C16 C17 C18 C19 1.9(7) ?
C16 C17 C18 C23 -178.5(4) ?
C17 C18 C19 C20 -2.7(8) ?
C23 C18 C19 C20 177.7(5) ?
C16 N4 C20 C19 -1.1(8) ?
C18 C19 C20 N4 2.3(9) ?
C25 N5 C21 C22 -1.3(8) ?
C26 N5 C21 C22 178.0(5) ?
N5 C21 C22 C23 1.1(8) ?
C21 C22 C23 C24 -0.3(8) ?
C21 C22 C23 C18 -177.7(5) ?
C19 C18 C23 C22 -35.2(7) ?
C17 C18 C23 C22 145.2(5) ?
C19 C18 C23 C24 147.4(5) ?
C17 C18 C23 C24 -32.1(7) ?
C22 C23 C24 C25 -0.3(7) ?
C18 C23 C24 C25 177.1(4) ?
C21 N5 C25 C24 0.7(7) ?
C26 N5 C25 C24 -178.6(5) ?
C23 C24 C25 N5 0.1(7) ?
